data_7159260
loop_
_publ_author_name
'Filatova, Ekaterina A.'
'Ermolenko, Eugeny A.'
'Pozharskii, Alexander F.'
'Ozeryanskii, Valery A.'
'Demidov, Oleg P.'
'Chernyshev, Anatoly V.'
'Metelitsa, Anatoly V.'
'Gulevskaya, Anna V.'

_publ_section_title
;
 Synthesis, conformational stability and molecular structure of 4-aryl-
 and 4,5-diaryl-1,8-bis(dimethylamino)naphthalenes.
;
_journal_issue 16
_journal_name_full 'Organic &amp; biomolecular chemistry'
_journal_page_first 3388
_journal_page_last 3401
_journal_paper_doi 10.1039/d3ob00286a
_journal_volume 21
_journal_year 2023
_chemical_formula_moiety 'C26 H26 N2'
_chemical_formula_sum 'C26 H26 N2'
_chemical_formula_weight 366.49
_chemical_melting_point 434.6(5)
_space_group_crystal_system orthorhombic
_space_group_IT_number 19
_space_group_name_Hall 'P 2ac 2ab'
_space_group_name_H-M_alt 'P 21 21 21'
_atom_sites_solution_hydrogens geom
_atom_sites_solution_primary dual
_audit_creation_date 2021-12-15
_audit_creation_method
;
Olex2 1.5
(compiled 2021.08.20 svn.r13c46975 for OlexSys, GUI svn.r6396)
;
_audit_update_record
;
2023-02-22 deposited with the CCDC.	2023-03-28 downloaded from the CCDC.
;
_cell_angle_alpha 90
_cell_angle_beta 90
_cell_angle_gamma 90
_cell_formula_units_Z 4
_cell_length_a 12.01180(10)
_cell_length_b 12.18120(10)
_cell_length_c 13.61280(10)
_cell_measurement_reflns_used 9415
_cell_measurement_temperature 100.00(10)
_cell_measurement_theta_max 75.8700
_cell_measurement_theta_min 3.6010
_cell_volume 1991.80(3)
_computing_cell_refinement 'CrysAlisPro 1.171.41.93a (Rigaku OD, 2020)'
_computing_data_collection 'CrysAlisPro 1.171.41.93a (Rigaku OD, 2020)'
_computing_data_reduction 'CrysAlisPro 1.171.41.93a (Rigaku OD, 2020)'
_computing_molecular_graphics 'Olex2 1.5 (Dolomanov et al., 2009)'
_computing_publication_material 'Olex2 1.5 (Dolomanov et al., 2009)'
_computing_structure_refinement 'SHELXL 2018/3 (Sheldrick, 2015)'
_computing_structure_solution 'SHELXT 2018/2 (Sheldrick, 2018)'
_diffrn_ambient_environment N~2~
_diffrn_ambient_temperature 100.00(10)
_diffrn_detector 'CCD plate'
_diffrn_detector_area_resol_mean 5.2529
_diffrn_detector_type AtlasS2
_diffrn_measured_fraction_theta_full 1.000
_diffrn_measured_fraction_theta_max 0.998
_diffrn_measurement_details
;
List of Runs (angles in degrees, time in seconds):

  # Type    Start    End  Width  t~exp~   \w     \q     \k     \f   Frames
#--------------------------------------------------------------------------
  1  \w   -129.00  47.00   1.00    1.00    --  -40.82   0.00-150.00  176
  2  \w      5.00  31.00   1.00    1.00    --   40.82  87.00-100.81   26
  3  \w     36.00 109.00   1.00    1.00    --  112.00-111.00 150.00   73
  4  \w     83.00 178.00   1.00    1.00    --  112.00  61.00 -90.00   95
  5  \w     39.00 138.00   1.00    1.00    --  112.00 -47.00   6.00   99
  6  \w     36.00 109.00   1.00    1.00    --  112.00-111.00-150.00   73
  7  \w     86.00 178.00   1.00    1.00    --  112.00  45.00-180.00   92
  8  \w     30.00 106.00   1.00    1.00    --  112.00 -95.00  60.00   76
  9  \w     84.00 117.00   1.00    1.00    --  112.00  61.00 -60.00   33
 10  \w    128.00 167.00   1.00    1.00    --  112.00  61.00 -60.00   39
 11  \w    131.00 157.00   1.00    1.00    --  112.00  77.00-120.00   26
 12  \w     34.00  77.00   1.00    1.00    --  112.00-104.00 -82.00   43
 13  \w    143.00 169.00   1.00    1.00    --  112.00 111.00  90.00   26
 14  \w    111.00 178.00   1.00    1.00    --  112.00 111.00  30.00   67
 15  \w    132.00 158.00   1.00    1.00    --  112.00  77.00-150.00   26
;
_diffrn_measurement_device 'four-circle diffractometer'
_diffrn_measurement_device_type 'SuperNova, Dual, Cu at home/near, AtlasS2'
_diffrn_measurement_method '\w scans'
_diffrn_orient_matrix_type 'CrysAlisPro convention (1999,Acta A55,543-557)'
_diffrn_orient_matrix_UB_11 -0.0115929000
_diffrn_orient_matrix_UB_12 -0.1030562000
_diffrn_orient_matrix_UB_13 -0.0647805000
_diffrn_orient_matrix_UB_21 -0.0731884000
_diffrn_orient_matrix_UB_22 0.0649793000
_diffrn_orient_matrix_UB_23 -0.0725213000
_diffrn_orient_matrix_UB_31 0.1046916000
_diffrn_orient_matrix_UB_32 0.0339883000
_diffrn_orient_matrix_UB_33 -0.0578545000
_diffrn_radiation_monochromator mirror
_diffrn_radiation_probe x-ray
_diffrn_radiation_type 'Cu K\a'
_diffrn_radiation_wavelength 1.54184
_diffrn_reflns_av_R_equivalents 0.0165
_diffrn_reflns_av_unetI/netI 0.0150
_diffrn_reflns_Laue_measured_fraction_full 1.000
_diffrn_reflns_Laue_measured_fraction_max 0.998
_diffrn_reflns_limit_h_max 15
_diffrn_reflns_limit_h_min -14
_diffrn_reflns_limit_k_max 15
_diffrn_reflns_limit_k_min -15
_diffrn_reflns_limit_l_max 14
_diffrn_reflns_limit_l_min -17
_diffrn_reflns_number 11906
_diffrn_reflns_point_group_measured_fraction_full 0.995
_diffrn_reflns_point_group_measured_fraction_max 0.982
_diffrn_reflns_theta_full 67.684
_diffrn_reflns_theta_max 76.016
_diffrn_reflns_theta_min 4.872
_diffrn_source 'micro-focus sealed X-ray tube'
_diffrn_source_type 'SuperNova (Cu) X-ray Source'
_exptl_absorpt_coefficient_mu 0.542
_exptl_absorpt_correction_T_max 1.000
_exptl_absorpt_correction_T_min 0.195
_exptl_absorpt_correction_type gaussian
_exptl_absorpt_process_details
;
CrysAlisPro 1.171.41.93a (Rigaku Oxford Diffraction, 2020)
Numerical absorption correction based on gaussian integration over
a multifaceted crystal model
Empirical absorption correction using spherical harmonics,
implemented in SCALE3 ABSPACK scaling algorithm.
;
_exptl_crystal_colour colourless
_exptl_crystal_colour_primary colourless
_exptl_crystal_density_diffrn 1.222
_exptl_crystal_description block
_exptl_crystal_F_000 784
_exptl_crystal_recrystallization_method 'Re-crystallisation from solvent: Acetonitrile'
_exptl_crystal_size_max 0.454
_exptl_crystal_size_mid 0.381
_exptl_crystal_size_min 0.255
_refine_diff_density_max 0.216
_refine_diff_density_min -0.134
_refine_diff_density_rms 0.032
_refine_ls_abs_structure_details
;
 Flack x determined using 1684 quotients [(I+)-(I-)]/[(I+)+(I-)]
 (Parsons, Flack and Wagner, Acta Cryst. B69 (2013) 249-259).
;
_refine_ls_abs_structure_Flack -0.09(13)
_refine_ls_extinction_coef 0.0024(3)
_refine_ls_extinction_expression Fc^*^=kFc[1+0.001xFc^2^\l^3^/sin(2\q)]^-1/4^
_refine_ls_extinction_method 'SHELXL-2018/3 (Sheldrick 2018)'
_refine_ls_goodness_of_fit_ref 1.074
_refine_ls_hydrogen_treatment constr
_refine_ls_matrix_type full
_refine_ls_number_parameters 258
_refine_ls_number_reflns 4090
_refine_ls_number_restraints 0
_refine_ls_restrained_S_all 1.074
_refine_ls_R_factor_all 0.0277
_refine_ls_R_factor_gt 0.0270
_refine_ls_shift/su_max 0.000
_refine_ls_shift/su_mean 0.000
_refine_ls_structure_factor_coef Fsqd
_refine_ls_weighting_details 'w=1/[\s^2^(Fo^2^)+(0.0365P)^2^+0.3186P] where P=(Fo^2^+2Fc^2^)/3'
_refine_ls_weighting_scheme calc
_refine_ls_wR_factor_gt 0.0701
_refine_ls_wR_factor_ref 0.0716
_reflns_Friedel_coverage 0.732
_reflns_Friedel_fraction_full 0.989
_reflns_Friedel_fraction_max 0.961
_reflns_number_gt 4034
_reflns_number_total 4090
_reflns_threshold_expression 'I > 2\s(I)'
_cod_data_source_file d3ob00286a2.cif
_cod_data_source_block Structure-3a
_cod_depositor_comments
;
The following automatic conversions were performed:

data item '_chemical_melting_point' value '161-162 deg.C' was changed
to '434.6(5)' -- it was converted from degrees Celsius (C) to kelvins
(K), the average value was taken and precision was estimated.

Automatic conversion script
Id: cif_fix_values 7556 2019-12-06 15:28:31Z antanas 

 Adding full bibliography for 7159260--7159267.cif.
;
_cod_database_code 7159260
_shelx_shelxl_version_number 2018/3
_chemical_oxdiff_formula 'C26 H26 N2'
_shelx_space_group_comment
;
The symmetry employed for this shelxl refinement is uniquely defined
by the following loop, which should always be used as a source of
symmetry information in preference to the above space-group names.
They are only intended as comments.
;
_shelx_estimated_absorpt_t_max 0.874
_shelx_estimated_absorpt_t_min 0.791
_olex2_refinement_description
;
1. Fixed Uiso
 At 1.2 times of:
  All C(H) groups
 At 1.5 times of:
  All C(H,H,H) groups
2.a Aromatic/amide H refined with riding coordinates:
 C7(H7), C22(H22), C3(H3), C2(H2), C8(H8), C23(H23), C26(H26), C16(H16),
 C20(H20), C25(H25), C24(H24), C19(H19), C17(H17), C18(H18)
2.b Idealised Me refined as rotating group:
 C12(H12A,H12B,H12C), C14(H14A,H14B,H14C), C11(H11A,H11B,H11C), C13(H13A,H13B,
 H13C)
;
_olex2_submission_special_instructions 'No special instructions were received'
_oxdiff_exptl_absorpt_empirical_details
;
Empirical correction (ABSPACK) includes:
- Absorption correction using spherical harmonics
- Frame scaling
;
_oxdiff_exptl_absorpt_empirical_full_max 1.225
_oxdiff_exptl_absorpt_empirical_full_min 0.778

loop_
_space_group_symop_operation_xyz
'x, y, z'
'-x+1/2, -y, z+1/2'
'-x, y+1/2, -z+1/2'
'x+1/2, -y+1/2, -z'

loop_
_atom_site_label
_atom_site_type_symbol
_atom_site_fract_x
_atom_site_fract_y
_atom_site_fract_z
_atom_site_U_iso_or_equiv
_atom_site_adp_type
_atom_site_occupancy
_atom_site_site_symmetry_order
_atom_site_calc_flag
_atom_site_refinement_flags_posn
_atom_site_refinement_flags_adp
_atom_site_refinement_flags_occupancy
_atom_site_disorder_assembly
_atom_site_disorder_group
N2 N 0.71931(11) 0.88220(10) 0.58746(10) 0.0235(3) Uani 1 1 d . . . . .
N1 N 0.54383(11) 0.87078(10) 0.45461(11) 0.0247(3) Uani 1 1 d . . . . .
C21 C 0.61636(12) 0.40608(12) 0.44584(10) 0.0179(3) Uani 1 1 d . . . . .
C7 C 0.56510(12) 0.58152(12) 0.37243(11) 0.0197(3) Uani 1 1 d . . . . .
H7 H 0.552746 0.540610 0.314022 0.024 Uiso 1 1 calc R U . . .
C6 C 0.60245(11) 0.52741(12) 0.45490(11) 0.0170(3) Uani 1 1 d . . . . .
C15 C 0.62936(12) 0.42746(12) 0.66355(10) 0.0193(3) Uani 1 1 d . . . . .
C22 C 0.71564(12) 0.35290(12) 0.47079(10) 0.0199(3) Uani 1 1 d . . . . .
H22 H 0.777293 0.394704 0.493390 0.024 Uiso 1 1 calc R U . . .
C4 C 0.65630(12) 0.54257(12) 0.63478(11) 0.0188(3) Uani 1 1 d . . . . .
C3 C 0.70176(12) 0.60848(12) 0.70649(11) 0.0217(3) Uani 1 1 d . . . . .
H3 H 0.716708 0.577865 0.769311 0.026 Uiso 1 1 calc R U . . .
C10 C 0.63227(11) 0.70872(12) 0.53226(11) 0.0184(3) Uani 1 1 d . . . . .
C5 C 0.63042(11) 0.59047(12) 0.54077(11) 0.0176(3) Uani 1 1 d . . . . .
C2 C 0.72668(13) 0.71930(13) 0.68973(11) 0.0221(3) Uani 1 1 d . . . . .
H2 H 0.766914 0.759436 0.737896 0.027 Uiso 1 1 calc R U . . .
C8 C 0.54468(13) 0.69474(12) 0.37158(11) 0.0213(3) Uani 1 1 d . . . . .
H8 H 0.511152 0.727527 0.315596 0.026 Uiso 1 1 calc R U . . .
C23 C 0.72495(13) 0.23970(13) 0.46286(11) 0.0233(3) Uani 1 1 d . . . . .
H23 H 0.792481 0.204519 0.480987 0.028 Uiso 1 1 calc R U . . .
C1 C 0.69379(12) 0.77091(12) 0.60458(11) 0.0201(3) Uani 1 1 d . . . . .
C26 C 0.52866(13) 0.34270(12) 0.40881(11) 0.0206(3) Uani 1 1 d . . . . .
H26 H 0.461582 0.377681 0.389143 0.025 Uiso 1 1 calc R U . . .
C12 C 0.78679(13) 0.90468(12) 0.50045(12) 0.0248(3) Uani 1 1 d . . . . .
H12A H 0.864723 0.886416 0.514122 0.037 Uiso 1 1 calc R U . . .
H12B H 0.780947 0.982646 0.483444 0.037 Uiso 1 1 calc R U . . .
H12C H 0.759968 0.860065 0.445416 0.037 Uiso 1 1 calc R U . . .
C16 C 0.70803(13) 0.36394(13) 0.71341(11) 0.0234(3) Uani 1 1 d . . . . .
H16 H 0.779496 0.393818 0.726793 0.028 Uiso 1 1 calc R U . . .
C9 C 0.57277(12) 0.75917(12) 0.45126(12) 0.0200(3) Uani 1 1 d . . . . .
C20 C 0.52433(13) 0.38202(13) 0.64653(11) 0.0224(3) Uani 1 1 d . . . . .
H20 H 0.468623 0.424585 0.614854 0.027 Uiso 1 1 calc R U . . .
C25 C 0.53821(13) 0.22953(13) 0.40038(12) 0.0244(3) Uani 1 1 d . . . . .
H25 H 0.477791 0.187699 0.375344 0.029 Uiso 1 1 calc R U . . .
C24 C 0.63592(14) 0.17735(13) 0.42848(12) 0.0252(3) Uani 1 1 d . . . . .
H24 H 0.641997 0.099736 0.424283 0.030 Uiso 1 1 calc R U . . .
C19 C 0.50055(14) 0.27520(14) 0.67549(12) 0.0275(3) Uani 1 1 d . . . . .
H19 H 0.429497 0.244648 0.661651 0.033 Uiso 1 1 calc R U . . .
C17 C 0.68336(14) 0.25771(14) 0.74374(12) 0.0285(3) Uani 1 1 d . . . . .
H17 H 0.737789 0.215844 0.777799 0.034 Uiso 1 1 calc R U . . .
C14 C 0.50064(16) 0.91753(13) 0.36398(15) 0.0343(4) Uani 1 1 d . . . . .
H14A H 0.554139 0.905228 0.310754 0.051 Uiso 1 1 calc R U . . .
H14B H 0.488951 0.996559 0.372662 0.051 Uiso 1 1 calc R U . . .
H14C H 0.429719 0.882303 0.347449 0.051 Uiso 1 1 calc R U . . .
C18 C 0.57972(15) 0.21265(14) 0.72451(13) 0.0306(4) Uani 1 1 d . . . . .
H18 H 0.562989 0.139809 0.744602 0.037 Uiso 1 1 calc R U . . .
C11 C 0.75285(14) 0.94782(13) 0.67142(13) 0.0293(4) Uani 1 1 d . . . . .
H11A H 0.700021 0.936592 0.725357 0.044 Uiso 1 1 calc R U . . .
H11B H 0.753668 1.025584 0.652982 0.044 Uiso 1 1 calc R U . . .
H11C H 0.827488 0.925583 0.692607 0.044 Uiso 1 1 calc R U . . .
C13 C 0.47936(14) 0.90632(13) 0.54009(14) 0.0321(4) Uani 1 1 d . . . . .
H13A H 0.400004 0.893530 0.527925 0.048 Uiso 1 1 calc R U . . .
H13B H 0.492056 0.984744 0.551609 0.048 Uiso 1 1 calc R U . . .
H13C H 0.502858 0.864492 0.597986 0.048 Uiso 1 1 calc R U . . .

loop_
_atom_site_aniso_label
_atom_site_aniso_U_11
_atom_site_aniso_U_22
_atom_site_aniso_U_33
_atom_site_aniso_U_23
_atom_site_aniso_U_13
_atom_site_aniso_U_12
N2 0.0205(6) 0.0222(6) 0.0278(7) -0.0048(5) -0.0019(5) -0.0032(5)
N1 0.0219(6) 0.0193(6) 0.0329(7) 0.0024(5) -0.0070(6) -0.0005(5)
C21 0.0193(7) 0.0203(7) 0.0142(6) 0.0002(5) 0.0022(5) -0.0012(5)
C7 0.0186(7) 0.0236(7) 0.0168(6) -0.0007(6) -0.0010(5) -0.0044(6)
C6 0.0136(6) 0.0197(6) 0.0178(6) 0.0007(5) 0.0009(5) -0.0016(5)
C15 0.0195(7) 0.0246(7) 0.0137(6) 0.0001(5) 0.0014(5) 0.0016(6)
C22 0.0176(7) 0.0246(7) 0.0173(6) -0.0002(5) 0.0018(6) -0.0019(6)
C4 0.0148(6) 0.0228(7) 0.0187(7) -0.0004(6) 0.0013(5) 0.0028(6)
C3 0.0195(7) 0.0283(7) 0.0175(7) -0.0021(6) -0.0012(6) 0.0039(6)
C10 0.0139(6) 0.0214(7) 0.0198(7) -0.0006(5) 0.0002(6) -0.0007(5)
C5 0.0128(6) 0.0211(6) 0.0189(7) -0.0004(5) 0.0005(5) 0.0004(5)
C2 0.0186(7) 0.0280(7) 0.0197(7) -0.0073(6) -0.0023(6) 0.0017(6)
C8 0.0192(7) 0.0243(7) 0.0204(7) 0.0053(6) -0.0041(6) -0.0030(6)
C23 0.0214(7) 0.0266(7) 0.0220(7) 0.0004(6) 0.0015(6) 0.0039(6)
C1 0.0148(6) 0.0216(7) 0.0240(7) -0.0050(6) 0.0006(6) 0.0013(5)
C26 0.0191(7) 0.0237(7) 0.0190(6) 0.0004(5) -0.0020(6) -0.0017(6)
C12 0.0208(7) 0.0233(7) 0.0303(8) 0.0023(6) -0.0045(6) -0.0037(6)
C16 0.0213(7) 0.0287(7) 0.0201(7) 0.0021(6) -0.0026(6) 0.0014(6)
C9 0.0155(6) 0.0193(7) 0.0252(7) 0.0027(6) -0.0010(6) -0.0030(5)
C20 0.0188(7) 0.0303(7) 0.0179(7) 0.0032(6) 0.0014(6) 0.0014(6)
C25 0.0254(7) 0.0226(7) 0.0251(8) -0.0005(6) -0.0024(6) -0.0048(6)
C24 0.0303(8) 0.0180(6) 0.0273(8) -0.0009(5) 0.0006(7) 0.0003(6)
C19 0.0241(7) 0.0337(8) 0.0249(7) 0.0055(6) 0.0022(6) -0.0054(6)
C17 0.0310(8) 0.0311(8) 0.0234(7) 0.0078(6) -0.0029(7) 0.0050(7)
C14 0.0364(9) 0.0194(7) 0.0472(10) 0.0061(7) -0.0214(8) -0.0036(7)
C18 0.0357(9) 0.0276(8) 0.0285(8) 0.0091(7) 0.0036(7) -0.0025(7)
C11 0.0267(8) 0.0260(7) 0.0353(9) -0.0102(7) -0.0003(7) -0.0026(6)
C13 0.0235(8) 0.0248(7) 0.0480(10) -0.0018(7) 0.0012(8) 0.0041(6)

loop_
_atom_type_symbol
_atom_type_description
_atom_type_scat_dispersion_real
_atom_type_scat_dispersion_imag
_atom_type_scat_source
C C 0.0181 0.0091 'International Tables Vol C Tables 4.2.6.8 and 6.1.1.4'
H H 0.0000 0.0000 'International Tables Vol C Tables 4.2.6.8 and 6.1.1.4'
N N 0.0311 0.0180 'International Tables Vol C Tables 4.2.6.8 and 6.1.1.4'

loop_
_exptl_crystal_face_index_h
_exptl_crystal_face_index_k
_exptl_crystal_face_index_l
_exptl_crystal_face_perp_dist
5 6 -3 0.1529
6 -2 -5 0.1309
0 -8 -1 0.2221
6 -1 -6 0.1266
-2 4 7 0.1972
3 4 7 0.2128
-2 1 8 0.1788
1 0 -9 0.1535
5 2 -7 0.1310
7 -4 2 0.2193
5 4 -6 0.1419
-4 -4 6 0.1627
4 -7 3 0.2508
7 -1 -3 0.1522
0 8 -2 0.2057
-3 -7 3 0.2069
4 -4 -6 0.1851
-6 -2 5 0.1045
-6 -5 2 0.1735
-1 -3 -8 0.2067
4 0 -8 0.1259
7 3 -1 0.1514
7 4 0 0.1644
0 2 8 0.1937
-2 3 -8 0.1869
-4 6 -4 0.1983
-4 -6 -3 0.1869
-2 7 3 0.1782
3 0 8 0.1612
-5 -2 -6 0.1923

loop_
_geom_angle_atom_site_label_1
_geom_angle_atom_site_label_2
_geom_angle_atom_site_label_3
_geom_angle
_geom_angle_site_symmetry_1
_geom_angle_site_symmetry_3
_geom_angle_publ_flag
C1 N2 C12 115.79(12) . . ?
C1 N2 C11 117.37(13) . . ?
C11 N2 C12 112.40(13) . . ?
C9 N1 C14 116.09(13) . . ?
C9 N1 C13 116.32(13) . . ?
C14 N1 C13 111.71(14) . . ?
C22 C21 C6 122.27(13) . . ?
C22 C21 C26 118.26(13) . . ?
C26 C21 C6 119.45(13) . . ?
C6 C7 H7 118.8 . . ?
C6 C7 C8 122.35(14) . . ?
C8 C7 H7 118.8 . . ?
C7 C6 C21 116.30(13) . . ?
C7 C6 C5 118.88(13) . . ?
C5 C6 C21 124.74(13) . . ?
C16 C15 C4 120.10(13) . . ?
C20 C15 C4 121.66(13) . . ?
C20 C15 C16 118.16(14) . . ?
C21 C22 H22 119.7 . . ?
C23 C22 C21 120.66(14) . . ?
C23 C22 H22 119.7 . . ?
C3 C4 C15 116.62(13) . . ?
C3 C4 C5 118.64(14) . . ?
C5 C4 C15 124.57(13) . . ?
C4 C3 H3 119.0 . . ?
C4 C3 C2 122.07(14) . . ?
C2 C3 H3 119.0 . . ?
C5 C10 C1 118.40(13) . . ?
C5 C10 C9 118.40(13) . . ?
C1 C10 C9 123.20(13) . . ?
C6 C5 C4 123.78(13) . . ?
C6 C5 C10 118.08(13) . . ?
C4 C5 C10 118.14(13) . . ?
C3 C2 H2 119.5 . . ?
C1 C2 C3 121.05(14) . . ?
C1 C2 H2 119.5 . . ?
C7 C8 H8 119.7 . . ?
C9 C8 C7 120.69(14) . . ?
C9 C8 H8 119.7 . . ?
C22 C23 H23 119.8 . . ?
C22 C23 C24 120.40(14) . . ?
C24 C23 H23 119.8 . . ?
N2 C1 C10 120.18(14) . . ?
C2 C1 N2 121.08(14) . . ?
C2 C1 C10 118.74(13) . . ?
C21 C26 H26 119.5 . . ?
C25 C26 C21 121.02(14) . . ?
C25 C26 H26 119.5 . . ?
N2 C12 H12A 109.5 . . ?
N2 C12 H12B 109.5 . . ?
N2 C12 H12C 109.5 . . ?
H12A C12 H12B 109.5 . . ?
H12A C12 H12C 109.5 . . ?
H12B C12 H12C 109.5 . . ?
C15 C16 H16 119.5 . . ?
C17 C16 C15 121.03(15) . . ?
C17 C16 H16 119.5 . . ?
N1 C9 C10 120.50(14) . . ?
C8 C9 N1 121.03(14) . . ?
C8 C9 C10 118.47(13) . . ?
C15 C20 H20 119.7 . . ?
C19 C20 C15 120.64(14) . . ?
C19 C20 H20 119.7 . . ?
C26 C25 H25 119.9 . . ?
C26 C25 C24 120.11(14) . . ?
C24 C25 H25 119.9 . . ?
C23 C24 H24 120.3 . . ?
C25 C24 C23 119.48(14) . . ?
C25 C24 H24 120.3 . . ?
C20 C19 H19 119.7 . . ?
C20 C19 C18 120.61(15) . . ?
C18 C19 H19 119.7 . . ?
C16 C17 H17 119.9 . . ?
C18 C17 C16 120.28(15) . . ?
C18 C17 H17 119.9 . . ?
N1 C14 H14A 109.5 . . ?
N1 C14 H14B 109.5 . . ?
N1 C14 H14C 109.5 . . ?
H14A C14 H14B 109.5 . . ?
H14A C14 H14C 109.5 . . ?
H14B C14 H14C 109.5 . . ?
C19 C18 H18 120.4 . . ?
C17 C18 C19 119.24(15) . . ?
C17 C18 H18 120.4 . . ?
N2 C11 H11A 109.5 . . ?
N2 C11 H11B 109.5 . . ?
N2 C11 H11C 109.5 . . ?
H11A C11 H11B 109.5 . . ?
H11A C11 H11C 109.5 . . ?
H11B C11 H11C 109.5 . . ?
N1 C13 H13A 109.5 . . ?
N1 C13 H13B 109.5 . . ?
N1 C13 H13C 109.5 . . ?
H13A C13 H13B 109.5 . . ?
H13A C13 H13C 109.5 . . ?
H13B C13 H13C 109.5 . . ?

loop_
_geom_bond_atom_site_label_1
_geom_bond_atom_site_label_2
_geom_bond_distance
_geom_bond_site_symmetry_2
_geom_bond_publ_flag
N2 C1 1.4092(19) . ?
N2 C12 1.461(2) . ?
N2 C11 1.452(2) . ?
N1 C9 1.4041(18) . ?
N1 C14 1.455(2) . ?
N1 C13 1.463(2) . ?
C21 C6 1.4925(19) . ?
C21 C22 1.399(2) . ?
C21 C26 1.400(2) . ?
C7 H7 0.9500 . ?
C7 C6 1.377(2) . ?
C7 C8 1.401(2) . ?
C6 C5 1.439(2) . ?
C15 C4 1.491(2) . ?
C15 C16 1.397(2) . ?
C15 C20 1.397(2) . ?
C22 H22 0.9500 . ?
C22 C23 1.388(2) . ?
C4 C3 1.377(2) . ?
C4 C5 1.440(2) . ?
C3 H3 0.9500 . ?
C3 C2 1.401(2) . ?
C10 C5 1.4451(19) . ?
C10 C1 1.446(2) . ?
C10 C9 1.451(2) . ?
C2 H2 0.9500 . ?
C2 C1 1.377(2) . ?
C8 H8 0.9500 . ?
C8 C9 1.381(2) . ?
C23 H23 0.9500 . ?
C23 C24 1.393(2) . ?
C26 H26 0.9500 . ?
C26 C25 1.388(2) . ?
C12 H12A 0.9800 . ?
C12 H12B 0.9800 . ?
C12 H12C 0.9800 . ?
C16 H16 0.9500 . ?
C16 C17 1.390(2) . ?
C20 H20 0.9500 . ?
C20 C19 1.389(2) . ?
C25 H25 0.9500 . ?
C25 C24 1.388(2) . ?
C24 H24 0.9500 . ?
C19 H19 0.9500 . ?
C19 C18 1.389(2) . ?
C17 H17 0.9500 . ?
C17 C18 1.385(3) . ?
C14 H14A 0.9800 . ?
C14 H14B 0.9800 . ?
C14 H14C 0.9800 . ?
C18 H18 0.9500 . ?
C11 H11A 0.9800 . ?
C11 H11B 0.9800 . ?
C11 H11C 0.9800 . ?
C13 H13A 0.9800 . ?
C13 H13B 0.9800 . ?
C13 H13C 0.9800 . ?

loop_
_geom_torsion_atom_site_label_1
_geom_torsion_atom_site_label_2
_geom_torsion_atom_site_label_3
_geom_torsion_atom_site_label_4
_geom_torsion
_geom_torsion_site_symmetry_1
_geom_torsion_site_symmetry_2
_geom_torsion_site_symmetry_3
_geom_torsion_site_symmetry_4
_geom_torsion_publ_flag
C21 C6 C5 C4 -11.7(2) . . . . ?
C21 C6 C5 C10 168.47(13) . . . . ?
C21 C22 C23 C24 1.0(2) . . . . ?
C21 C26 C25 C24 -0.3(2) . . . . ?
C7 C6 C5 C4 171.62(13) . . . . ?
C7 C6 C5 C10 -8.2(2) . . . . ?
C7 C8 C9 N1 -174.36(14) . . . . ?
C7 C8 C9 C10 5.1(2) . . . . ?
C6 C21 C22 C23 178.99(14) . . . . ?
C6 C21 C26 C25 -179.28(14) . . . . ?
C6 C7 C8 C9 7.0(2) . . . . ?
C15 C4 C3 C2 -177.48(13) . . . . ?
C15 C4 C5 C6 -16.9(2) . . . . ?
C15 C4 C5 C10 162.86(13) . . . . ?
C15 C16 C17 C18 0.3(3) . . . . ?
C15 C20 C19 C18 1.9(2) . . . . ?
C22 C21 C6 C7 127.43(15) . . . . ?
C22 C21 C6 C5 -49.3(2) . . . . ?
C22 C21 C26 C25 2.3(2) . . . . ?
C22 C23 C24 C25 1.2(2) . . . . ?
C4 C15 C16 C17 177.88(14) . . . . ?
C4 C15 C20 C19 -178.89(14) . . . . ?
C4 C3 C2 C1 8.3(2) . . . . ?
C3 C4 C5 C6 168.03(13) . . . . ?
C3 C4 C5 C10 -12.18(19) . . . . ?
C3 C2 C1 N2 -179.68(14) . . . . ?
C3 C2 C1 C10 0.2(2) . . . . ?
C5 C4 C3 C2 -2.1(2) . . . . ?
C5 C10 C1 N2 165.52(13) . . . . ?
C5 C10 C1 C2 -14.4(2) . . . . ?
C5 C10 C9 N1 161.14(13) . . . . ?
C5 C10 C9 C8 -18.3(2) . . . . ?
C8 C7 C6 C21 177.75(13) . . . . ?
C8 C7 C6 C5 -5.3(2) . . . . ?
C1 C10 C5 C6 -159.90(13) . . . . ?
C1 C10 C5 C4 20.30(19) . . . . ?
C1 C10 C9 N1 -19.2(2) . . . . ?
C1 C10 C9 C8 161.35(13) . . . . ?
C26 C21 C6 C7 -50.87(19) . . . . ?
C26 C21 C6 C5 132.41(15) . . . . ?
C26 C21 C22 C23 -2.7(2) . . . . ?
C26 C25 C24 C23 -1.5(2) . . . . ?
C12 N2 C1 C10 -60.01(18) . . . . ?
C12 N2 C1 C2 119.90(16) . . . . ?
C16 C15 C4 C3 -48.31(19) . . . . ?
C16 C15 C4 C5 136.57(15) . . . . ?
C16 C15 C20 C19 -2.2(2) . . . . ?
C16 C17 C18 C19 -0.6(3) . . . . ?
C9 C10 C5 C6 19.79(19) . . . . ?
C9 C10 C5 C4 -160.01(13) . . . . ?
C9 C10 C1 N2 -14.2(2) . . . . ?
C9 C10 C1 C2 165.92(14) . . . . ?
C20 C15 C4 C3 128.29(15) . . . . ?
C20 C15 C4 C5 -46.8(2) . . . . ?
C20 C15 C16 C17 1.2(2) . . . . ?
C20 C19 C18 C17 -0.4(3) . . . . ?
C14 N1 C9 C10 170.46(14) . . . . ?
C14 N1 C9 C8 -10.1(2) . . . . ?
C11 N2 C1 C10 163.37(13) . . . . ?
C11 N2 C1 C2 -16.7(2) . . . . ?
C13 N1 C9 C10 -54.96(19) . . . . ?
C13 N1 C9 C8 124.50(16) . . . . ?

loop_
_exptl_oxdiff_crystal_face_indexfrac_h
_exptl_oxdiff_crystal_face_indexfrac_k
_exptl_oxdiff_crystal_face_indexfrac_l
_exptl_oxdiff_crystal_face_x
_exptl_oxdiff_crystal_face_y
_exptl_oxdiff_crystal_face_z
4.6655 5.8832 -2.6260 -0.4903 0.2313 0.8403
6.2526 -1.5636 -4.9825 0.4114 -0.1979 0.8897
-0.3455 -7.8524 -0.9541 0.8750 -0.4158 -0.2479
5.6132 -1.2772 -5.9659 0.4530 -0.0612 0.8894
-2.1554 3.5772 7.4940 -0.8291 -0.1533 -0.5376
2.6876 3.6992 7.1928 -0.8783 -0.4780 -0.0090
-2.3798 1.2545 8.2989 -0.6393 -0.3462 -0.6866
1.4401 0.2864 -8.6800 0.5161 0.5427 0.6627
4.6180 2.2851 -6.6472 0.1416 0.2926 0.9457
6.6928 -3.6212 2.0362 0.1637 -0.8728 0.4598
4.5420 3.7428 -5.8394 -0.0601 0.3343 0.9406
-4.2921 -3.9059 5.9478 0.0670 -0.3710 -0.9262
3.5111 -6.6648 2.5963 0.4780 -0.8783 -0.0092
7.2916 -1.4482 -2.6779 0.2382 -0.4336 0.8691
-0.0230 7.7254 -1.8770 -0.6743 0.6398 0.3688
-2.7516 -6.7469 3.3909 0.5075 -0.4829 -0.7136
3.5703 -4.4129 -6.1160 0.8096 -0.1045 0.5776
-6.3532 -2.0682 4.5723 -0.0094 -0.0010 -1.0000
-5.6542 -5.1537 1.9617 0.4696 -0.0633 -0.8806
-0.6175 -2.8619 -8.2092 0.8339 0.4546 0.3130
3.6884 -0.3399 -7.7775 0.4961 0.2720 0.8246
6.9243 3.4285 -1.3494 -0.3462 -0.1861 0.9195
6.8232 3.8248 0.1248 -0.4814 -0.2599 0.8371
-0.3542 2.3863 8.4166 -0.7871 -0.4294 -0.4429
-2.2429 3.0023 -7.7693 0.2199 0.9227 0.3167
-3.5587 5.8751 -4.3219 -0.2842 0.9556 0.0772
-3.7479 -6.4091 -2.9572 0.8955 0.0723 -0.4391
-1.6807 7.0665 3.4767 -0.9340 0.3301 -0.1369
3.1571 -0.4184 8.0667 -0.5160 -0.8433 -0.1504
-5.0024 -1.9110 -6.4334 0.6717 0.7085 -0.2165
